data_4350492
loop_
_publ_author_name
'Senda, Shunsuke'
'Ohki, Yasuhiro'
'Hirayama, Tomoko'
'Toda, Daisuke'
'Chen, Jing-Lin'
'Matsumoto, Tsuyoshi'
'Kawaguchi, Hiroyuki'
'Tatsumi, Kazuyuki'

_publ_section_title
;
 Mono{hydrotris(mercaptoimidazolyl)borato} complexes of manganese(II),
 iron(II), cobalt(II), and nickel(II) halides.
;
_journal_issue 24
_journal_name_full 'Inorganic chemistry'
_journal_page_first 9914
_journal_page_last 9925
_journal_paper_doi 10.1021/ic0610132
_journal_volume 45
_journal_year 2006
_chemical_formula_sum 'C30 H28 B Cl7 Mn N6 S3'
_chemical_formula_weight 882.69
_space_group_IT_number 148
_space_group_name_Hall '-R 3'
_space_group_name_H-M_alt 'R -3 :H'
_symmetry_cell_setting trigonal
_symmetry_Int_Tables_number 148
_symmetry_space_group_name_H-M 'R -3 :H'
_cell_angle_alpha 90
_cell_angle_beta 90
_cell_angle_gamma 120
_cell_formula_units_Z 6
_cell_length_a 15.083(8)
_cell_length_b 15.083(8)
_cell_length_c 29.75(2)
_cell_measurement_reflns_used 5732
_cell_measurement_temperature 173.2
_cell_measurement_theta_max 31.0
_cell_measurement_theta_min 1.7
_cell_volume 5861(6)
_computing_cell_refinement CRYSTALCLEAR
_computing_data_collection CRYSTALCLEAR
_computing_data_reduction 'teXsan Ver. 1.11'
_computing_publication_material 'teXsan Ver. 1.11'
_computing_structure_refinement 'teXsan Ver. 1.10'
_computing_structure_solution SIR92
_diffrn_detector_area_resol_mean 14.62
_diffrn_measured_fraction_theta_full 0.9749
_diffrn_measured_fraction_theta_max 0.9749
_diffrn_measurement_device_type 'Rigaku/MSC Mercury CCD'
_diffrn_measurement_method \w
_diffrn_radiation_type 'Mo K\a'
_diffrn_radiation_wavelength 0.7107
_diffrn_reflns_av_R_equivalents 0.032
_diffrn_reflns_limit_h_max 20
_diffrn_reflns_limit_h_min -21
_diffrn_reflns_limit_k_max 21
_diffrn_reflns_limit_k_min -20
_diffrn_reflns_limit_l_max 41
_diffrn_reflns_limit_l_min -29
_diffrn_reflns_number 17571
_diffrn_reflns_theta_full 30.00
_diffrn_reflns_theta_max 30.00
_exptl_absorpt_coefficient_mu 1.007
_exptl_absorpt_correction_T_max 0.818
_exptl_absorpt_correction_T_min 0.719
_exptl_absorpt_correction_type multi-scan
_exptl_absorpt_process_details '(Jacobson, 1998)'
_exptl_crystal_colour Colorless
_exptl_crystal_density_diffrn 1.500
_exptl_crystal_density_method 'not measured'
_exptl_crystal_description Platelet
_exptl_crystal_size_max 0.200
_exptl_crystal_size_mid 0.200
_exptl_crystal_size_min 0.200
_refine_diff_density_max 2.84
_refine_diff_density_min -0.92
_refine_ls_extinction_method none
_refine_ls_goodness_of_fit_ref 2.114
_refine_ls_hydrogen_treatment noref
_refine_ls_number_parameters 145
_refine_ls_number_reflns 2418
_refine_ls_R_factor_gt 0.0617
_refine_ls_shift/su_max 0.0006
_refine_ls_structure_factor_coef F
_refine_ls_weighting_details 'w = 1/[\s^2^(Fo) + 0.00063|Fo|^2^]'
_refine_ls_weighting_scheme calc
_refine_ls_wR_factor_ref 0.0890
_reflns_number_gt 2418
_reflns_number_total 3726
_reflns_threshold_expression F^2^>3.0\s(F^2^)
_cod_data_source_file ic0610132si20060906_094900.cif
_cod_data_source_block PhMnCl
_cod_original_cell_volume 5861(5)
_cod_original_sg_symbol_H-M 'R -3         '
_cod_original_formula_sum 'C30 H28 B Cl7 Mn N6 S3 '
_cod_database_code 4350492

loop_
_symmetry_equiv_pos_as_xyz
x,y,z
-y,x-y,z
-x+y,-x,z
-x,-y,-z
y,-x+y,-z
x-y,x,-z
2/3+x,1/3+y,1/3+z
2/3-y,1/3+x-y,1/3+z
2/3-x+y,1/3-x,1/3+z
2/3-x,1/3-y,1/3-z
2/3+y,1/3-x+y,1/3-z
2/3+x-y,1/3+x,1/3-z
1/3+x,2/3+y,2/3+z
1/3-y,2/3+x-y,2/3+z
1/3-x+y,2/3-x,2/3+z
1/3-x,2/3-y,2/3-z
1/3+y,2/3-x+y,2/3-z
1/3+x-y,2/3+x,2/3-z

loop_
_atom_site_label
_atom_site_type_symbol
_atom_site_fract_x
_atom_site_fract_y
_atom_site_fract_z
_atom_site_U_iso_or_equiv
_atom_site_adp_type
_atom_site_occupancy
_atom_site_calc_flag
_atom_site_refinement_flags
Mn(1) Mn 0.0000 0.0000 0.74865(4) 0.0194(2) Uani 1.00 d SP
Cl(1) Cl 0.0000 0.0000 0.67046(7) 0.0315(3) Uani 1.00 d SP
Cl(2) Cl 0.3164(1) 0.2770(2) 0.63676(6) 0.0637(5) Uani 1.00 d .
Cl(3) Cl 0.1703(1) 0.2804(2) 0.70008(6) 0.0614(6) Uani 1.00 d .
S(1) S 0.16318(8) 0.03904(9) 0.78340(4) 0.0206(3) Uani 1.00 d .
N(3) N 0.2474(3) 0.2151(3) 0.8330(1) 0.0199(9) Uani 1.00 d .
N(4) N 0.1026(3) 0.0960(3) 0.8611(1) 0.0178(9) Uani 1.00 d .
C(2) C 0.3354(3) 0.2716(3) 0.8049(2) 0.020(1) Uani 1.00 d .
C(3) C 0.1387(3) 0.1827(3) 0.8879(2) 0.022(1) Uani 1.00 d .
C(7) C 0.3521(4) 0.3643(4) 0.7874(2) 0.025(1) Uani 1.00 d .
C(8) C 0.1694(3) 0.1167(3) 0.8270(1) 0.018(1) Uani 1.00 d .
C(9) C 0.4857(4) 0.2929(4) 0.7679(2) 0.036(1) Uani 1.00 d .
C(10) C 0.2278(4) 0.2561(3) 0.8704(2) 0.024(1) Uani 1.00 d .
C(11) C 0.4028(4) 0.2361(4) 0.7961(2) 0.028(1) Uani 1.00 d .
C(12) C 0.5024(4) 0.3840(4) 0.7495(2) 0.035(1) Uani 1.00 d .
C(13) C 0.4367(4) 0.4201(4) 0.7599(2) 0.033(1) Uani 1.00 d .
C(14) C 0.2451(4) 0.2261(5) 0.6855(2) 0.038(2) Uani 1.00 d .
B(1) B 0.0000 0.0000 0.8755(3) 0.018(1) Uani 1.00 d SP
H(1) H 0.1062 0.1893 0.9149 0.0276 Uiso 1.00 calc .
H(2) H 0.3061 0.3890 0.7940 0.0321 Uiso 1.00 calc .
H(3) H 0.5332 0.2689 0.7615 0.0424 Uiso 1.00 calc .
H(4) H 0.2698 0.3255 0.8818 0.0297 Uiso 1.00 calc .
H(5) H 0.3914 0.1725 0.8089 0.0345 Uiso 1.00 calc .
H(6) H 0.5605 0.4231 0.7303 0.0430 Uiso 1.00 calc .
H(7) H 0.4495 0.4852 0.7475 0.0396 Uiso 1.00 calc .
H(8) H 0.0000 0.0000 0.9116 0.0381 Uiso 1.00 calc SP
H(9) H 0.2024 0.1542 0.6811 0.0474 Uiso 1.00 calc .
H(10) H 0.2917 0.2373 0.7094 0.0474 Uiso 1.00 calc .

loop_
_atom_site_aniso_label
_atom_site_aniso_U_11
_atom_site_aniso_U_22
_atom_site_aniso_U_33
_atom_site_aniso_U_12
_atom_site_aniso_U_13
_atom_site_aniso_U_23
Mn(1) 0.0185(4) 0.0185 0.0212(6) 0.0093 0.0000 0.0000
Cl(1) 0.0358(7) 0.0358 0.0231(10) 0.0179 0.0000 0.0000
Cl(2) 0.054(1) 0.072(1) 0.0487(10) 0.0192(9) 0.0203(8) 0.0188(9)
Cl(3) 0.057(1) 0.081(1) 0.063(1) 0.047(1) -0.0140(9) -0.0286(10)
S(1) 0.0165(5) 0.0200(5) 0.0262(6) 0.0098(4) -0.0010(4) -0.0057(4)
N(3) 0.015(2) 0.014(2) 0.028(2) 0.005(1) 0.002(1) -0.002(1)
N(4) 0.014(2) 0.014(2) 0.025(2) 0.007(1) -0.001(1) -0.003(1)
C(2) 0.013(2) 0.019(2) 0.023(2) 0.004(2) 0.000(2) -0.001(2)
C(3) 0.022(2) 0.017(2) 0.025(2) 0.008(2) -0.001(2) -0.009(2)
C(7) 0.025(2) 0.021(2) 0.030(2) 0.011(2) -0.004(2) -0.001(2)
C(8) 0.015(2) 0.017(2) 0.024(2) 0.009(2) -0.001(2) -0.001(2)
C(9) 0.022(2) 0.034(3) 0.053(3) 0.014(2) 0.008(2) 0.000(3)
C(10) 0.023(2) 0.017(2) 0.030(2) 0.008(2) 0.002(2) -0.005(2)
C(11) 0.020(2) 0.023(2) 0.041(3) 0.012(2) 0.003(2) 0.005(2)
C(12) 0.023(2) 0.034(3) 0.037(3) 0.006(2) 0.006(2) 0.010(2)
C(13) 0.033(3) 0.022(2) 0.037(3) 0.009(2) 0.001(2) 0.010(2)
C(14) 0.036(3) 0.048(3) 0.030(3) 0.020(3) 0.002(2) -0.003(3)
B(1) 0.014(2) 0.0143 0.025(4) 0.0071 0.0000 0.0000

loop_
_atom_type_symbol
_atom_type_description
_atom_type_scat_dispersion_real
_atom_type_scat_dispersion_imag
_atom_type_scat_source
Mn Mn 0.337 0.728
;International Tables for Crystallography
(1992, Vol. C, Tables 4.2.6.8 and 6.1.1.1)
;
S S 0.125 0.123
;International Tables for Crystallography
(1992, Vol. C, Tables 4.2.6.8 and 6.1.1.1)
;
N N 0.006 0.003
;International Tables for Crystallography
(1992, Vol. C, Tables 4.2.6.8 and 6.1.1.1)
;
C C 0.003 0.002
;International Tables for Crystallography
(1992, Vol. C, Tables 4.2.6.8 and 6.1.1.1)
;
Cl Cl 0.148 0.159
;International Tables for Crystallography
(1992, Vol. C, Tables 4.2.6.8 and 6.1.1.1)
;
B B 0.001 0.001
;International Tables for Crystallography
(1992, Vol. C, Tables 4.2.6.8 and 6.1.1.1)
;
H H 0.000 0.000
;International Tables for Crystallography
(1992, Vol. C, Table 6.1.1.2)
;

loop_
_geom_angle_atom_site_label_1
_geom_angle_atom_site_label_2
_geom_angle_atom_site_label_3
_geom_angle
_geom_angle_site_symmetry_1
_geom_angle_site_symmetry_3
_geom_angle_publ_flag
Cl(1) Mn(1) S(1) 114.91(4) . . yes
Cl(1) Mn(1) S(1) 114.91(4) . 2_555 yes
Cl(1) Mn(1) S(1) 114.91(4) . 3_555 yes
S(1) Mn(1) S(1) 103.53(5) . 2_555 yes
S(1) Mn(1) S(1) 103.53(5) . 3_555 yes
S(1) Mn(1) S(1) 103.53(5) 2_555 3_555 yes
Mn(1) S(1) C(8) 100.8(1) . . yes
C(2) N(3) C(8) 127.4(4) . . yes
C(2) N(3) C(10) 123.2(4) . . yes
C(8) N(3) C(10) 109.3(4) . . yes
C(3) N(4) C(8) 108.5(3) . . yes
C(3) N(4) B(1) 117.1(4) . . yes
C(8) N(4) B(1) 134.4(4) . . yes
N(3) C(2) C(7) 117.6(4) . . yes
N(3) C(2) C(11) 121.1(4) . . yes
C(7) C(2) C(11) 121.2(4) . . yes
N(4) C(3) C(10) 108.2(4) . . yes
C(2) C(7) C(13) 118.6(4) . . yes
S(1) C(8) N(3) 124.1(3) . . yes
S(1) C(8) N(4) 128.9(3) . . yes
N(3) C(8) N(4) 106.9(4) . . yes
C(11) C(9) C(12) 120.9(5) . . yes
N(3) C(10) C(3) 107.1(4) . . yes
C(2) C(11) C(9) 118.8(4) . . yes
C(9) C(12) C(13) 119.6(5) . . yes
C(7) C(13) C(12) 120.9(5) . . yes
Cl(2) C(14) Cl(3) 113.7(3) . . yes
N(4) B(1) N(4) 112.7(3) . 2_555 yes
N(4) B(1) N(4) 112.7(3) . 3_555 yes
N(4) B(1) N(4) 112.7(3) 2_555 3_555 yes

loop_
_geom_bond_atom_site_label_1
_geom_bond_atom_site_label_2
_geom_bond_distance
_geom_bond_site_symmetry_2
_geom_bond_publ_flag
Mn(1) Cl(1) 2.326(2) . yes
Mn(1) S(1) 2.454(2) . yes
Mn(1) S(1) 2.454(1) 2_555 yes
Mn(1) S(1) 2.454(1) 3_555 yes
Cl(2) C(14) 1.738(6) . yes
Cl(3) C(14) 1.748(6) . yes
S(1) C(8) 1.719(4) . yes
N(3) C(2) 1.434(6) . yes
N(3) C(8) 1.368(5) . yes
N(3) C(10) 1.375(6) . yes
N(4) C(3) 1.390(5) . yes
N(4) C(8) 1.351(6) . yes
N(4) B(1) 1.561(4) . yes
C(2) C(7) 1.390(6) . yes
C(2) C(11) 1.390(6) . yes
C(3) C(10) 1.347(6) . yes
C(7) C(13) 1.391(7) . yes
C(9) C(11) 1.390(7) . yes
C(9) C(12) 1.380(8) . yes
C(12) C(13) 1.383(8) . yes

loop_
_geom_contact_atom_site_label_1
_geom_contact_atom_site_label_2
_geom_contact_distance
_geom_contact_site_symmetry_2
Cl(1) C(14) 3.590(6) .
Cl(1) C(14) 3.590(6) 2_555
Cl(1) C(14) 3.590(6) 3_555
Cl(2) Cl(3) 3.526(3) 12_556
Cl(3) C(7) 3.522(5) .
N(3) C(13) 3.558(7) 18_546
C(7) C(14) 3.576(8) .

loop_
_geom_torsion_atom_site_label_1
_geom_torsion_atom_site_label_2
_geom_torsion_atom_site_label_3
_geom_torsion_atom_site_label_4
_geom_torsion
_geom_torsion_site_symmetry_2
_geom_torsion_site_symmetry_3
_geom_torsion_site_symmetry_4
_geom_torsion_publ_flag
Mn(1) S(1) C(8) N(3) -121.6(4) . . . yes
Mn(1) S(1) C(8) N(4) 58.5(4) . . . yes
Mn(1) S(1) C(8) N(3) -121.6(4) 2_555 2_555 2_555 yes
Mn(1) S(1) C(8) N(4) 58.5(4) 2_555 2_555 2_555 yes
Mn(1) S(1) C(8) N(3) -121.6(4) 3_555 3_555 3_555 yes
Mn(1) S(1) C(8) N(4) 58.5(4) 3_555 3_555 3_555 yes
Cl(1) Mn(1) S(1) C(8) 139.3(1) . . . yes
Cl(1) Mn(1) S(1) C(8) 139.3(1) . 2_555 2_555 yes
Cl(1) Mn(1) S(1) C(8) 139.3(1) . 3_555 3_555 yes
S(1) Mn(1) S(1) C(8) -94.6(1) . 2_555 2_555 yes
S(1) Mn(1) S(1) C(8) 13.2(2) . 3_555 3_555 yes
S(1) C(8) N(3) C(2) 1.1(6) . . . yes
S(1) C(8) N(3) C(10) 178.7(3) . . . yes
S(1) C(8) N(4) C(3) -179.0(3) . . . yes
S(1) C(8) N(4) B(1) 1.4(7) . . . yes
N(3) C(2) C(7) C(13) -179.7(4) . . . yes
N(3) C(2) C(11) C(9) 178.7(5) . . . yes
N(3) C(8) N(4) C(3) 1.1(5) . . . yes
N(3) C(8) N(4) B(1) -178.6(4) . . . yes
N(3) C(10) C(3) N(4) -0.4(5) . . . yes
N(4) C(8) N(3) C(2) -179.0(4) . . . yes
N(4) C(8) N(3) C(10) -1.3(5) . . . yes
N(4) B(1) N(4) C(3) -150.8(5) . 2_555 2_555 yes
N(4) B(1) N(4) C(8) 28.9(8) . 2_555 2_555 yes
N(4) B(1) N(4) C(3) 80.2(7) . 3_555 3_555 yes
N(4) B(1) N(4) C(8) -100.1(4) . 3_555 3_555 yes
C(2) N(3) C(10) C(3) 178.8(4) . . . yes
C(2) C(7) C(13) C(12) 0.8(8) . . . yes
C(2) C(11) C(9) C(12) 1.2(8) . . . yes
C(3) C(10) N(3) C(8) 1.0(5) . . . yes
C(7) C(2) N(3) C(8) 123.1(5) . . . yes
C(7) C(2) N(3) C(10) -54.2(6) . . . yes
C(7) C(2) C(11) C(9) -2.6(8) . . . yes
C(7) C(13) C(12) C(9) -2.2(9) . . . yes
C(8) N(3) C(2) C(11) -58.2(6) . . . yes
C(8) N(4) C(3) C(10) -0.5(5) . . . yes
C(10) N(3) C(2) C(11) 124.5(5) . . . yes
C(10) C(3) N(4) B(1) 179.3(4) . . . yes
C(11) C(2) C(7) C(13) 1.6(7) . . . yes
C(11) C(9) C(12) C(13) 1.2(9) . . . yes
C(11) C(9) C(12) C(13) 1.2(9) . . . yes
